data_2202474
loop_
_publ_author_name
'Muga, I\~naki'
'Vitoria, Pablo'
'Reinoso, Santiago'
'Guti\'errez-Zorrilla, Juan M.'

_publ_section_title
;
 Bis(diethylenetriamine)nickel(II) tetracyanonickelate(II)
;
_journal_issue 8
_journal_name_full 'Acta Crystallographica Section E'
_journal_page_first m576
_journal_page_last m578
_journal_paper_doi 10.1107/S160053680301479X
_journal_volume 59
_journal_year 2003
_chemical_formula_iupac '[Ni (C4 H13 N3)2] [Ni (C N)4]'
_chemical_formula_moiety 'C8 H26 N6 Ni, C4 N4 Ni'
_chemical_formula_sum 'C12 H26 N10 Ni2'
_chemical_formula_weight 427.85
_space_group_IT_number 14
_symmetry_cell_setting monoclinic
_symmetry_space_group_name_Hall '-P 2ybc'
_symmetry_space_group_name_H-M 'P 1 21/c 1'
_atom_sites_solution_primary direct
_atom_sites_solution_secondary difmap
_audit_creation_method 'WinGX routine CIF_UPDATE'
_cell_angle_alpha 90
_cell_angle_beta 111.884(16)
_cell_angle_gamma 90
_cell_formula_units_Z 4
_cell_length_a 15.138(2)
_cell_length_b 9.4580(10)
_cell_length_c 15.248(2)
_cell_measurement_reflns_used 4000
_cell_measurement_temperature 293(2)
_cell_measurement_theta_max 30
_cell_measurement_theta_min 2.7
_cell_volume 2025.8(5)
_computing_cell_refinement IPDS
_computing_data_collection 'IPDS (Stoe & Cie, 1996)'
_computing_data_reduction 'X-RED (Stoe & Cie, 1996)'
_computing_molecular_graphics 'ORTEP-3 for Windows (Farrugia, 1997) and DIAMOND (Brandenburg, 2002)'
_computing_publication_material 'WinGX publication routines (Farrugia, 1999)'
_computing_structure_refinement 'SHELXL97 (Sheldrick, 1997)'
_computing_structure_solution 'DIRDIF99.2 (Beurskens et al., 1999)'
_diffrn_measured_fraction_theta_full 0.957
_diffrn_measured_fraction_theta_max 0.957
_diffrn_measurement_device 'Stoe IPDS area-detector'
_diffrn_measurement_method \f
_diffrn_radiation_monochromator graphite
_diffrn_radiation_source 'fine-focus sealed tube'
_diffrn_radiation_type MoK\a
_diffrn_radiation_wavelength 0.71073
_diffrn_reflns_av_R_equivalents 0.1208
_diffrn_reflns_limit_h_max 18
_diffrn_reflns_limit_h_min -18
_diffrn_reflns_limit_k_max 11
_diffrn_reflns_limit_k_min -11
_diffrn_reflns_limit_l_max 18
_diffrn_reflns_limit_l_min -18
_diffrn_reflns_number 11730
_diffrn_reflns_theta_full 25
_diffrn_reflns_theta_max 25
_diffrn_reflns_theta_min 2.69
_diffrn_standards_decay_% 0
_diffrn_standards_number 0
_exptl_absorpt_coefficient_mu 1.874
_exptl_absorpt_correction_T_max 0.8972
_exptl_absorpt_correction_T_min 0.7438
_exptl_absorpt_correction_type analytical
_exptl_absorpt_process_details '(X-RED; Stoe & Cie, 1996)'
_exptl_crystal_colour violet
_exptl_crystal_density_diffrn 1.403
_exptl_crystal_density_method 'not measured'
_exptl_crystal_description needle
_exptl_crystal_F_000 896
_exptl_crystal_size_max 0.51
_exptl_crystal_size_mid 0.11
_exptl_crystal_size_min 0.09
_refine_diff_density_max 0.262
_refine_diff_density_min -0.468
_refine_ls_extinction_coef 0.00329(18)
_refine_ls_extinction_expression Fc^*^=kFc[1+0.001xFc^2^\l^3^/sin(2\q)]^-1/4^
_refine_ls_extinction_method SHELXL97
_refine_ls_goodness_of_fit_ref 0.701
_refine_ls_hydrogen_treatment constr
_refine_ls_matrix_type full
_refine_ls_number_parameters 218
_refine_ls_number_reflns 3410
_refine_ls_number_restraints 0
_refine_ls_restrained_S_all 0.701
_refine_ls_R_factor_all 0.1278
_refine_ls_R_factor_gt 0.0422
_refine_ls_shift/su_max 0.001
_refine_ls_shift/su_mean 0.000
_refine_ls_structure_factor_coef Fsqd
_refine_ls_weighting_details 'calc w = 1/[\s^2^(Fo^2^)+(0.013P)^2^] where P = (Fo^2^+2Fc^2^)/3'
_refine_ls_weighting_scheme calc
_refine_ls_wR_factor_gt 0.064
_refine_ls_wR_factor_ref 0.0782
_reflns_number_gt 1449
_reflns_number_total 3410
_reflns_threshold_expression I>2\s(I)
_cod_data_source_file ci6241.cif
_cod_data_source_block I
_cod_original_sg_symbol_H-M 'P 21/c'
_cod_database_code 2202474
_cod_database_fobs_code 2202474

loop_
_symmetry_equiv_pos_as_xyz
'x, y, z'
'-x, y+1/2, -z+1/2'
'-x, -y, -z'
'x, -y-1/2, z-1/2'

loop_
_atom_site_label
_atom_site_fract_x
_atom_site_fract_y
_atom_site_fract_z
_atom_site_U_iso_or_equiv
_atom_site_adp_type
_atom_site_calc_flag
_atom_site_refinement_flags
_atom_site_occupancy
_atom_site_disorder_assembly
_atom_site_disorder_group
_atom_site_type_symbol
Ni1 0.74212(6) 0.06579(8) 0.20575(6) 0.0411(2) Uani d . 1 . . Ni
Ni2 0.5000 0.5000 0.0000 0.0434(3) Uani d S 1 . . Ni
Ni3 1.0000 0.5000 0.5000 0.0561(4) Uani d S 1 . . Ni
C1 0.4986(5) 0.3125(8) -0.0333(4) 0.0486(19) Uani d . 1 . . C
N1 0.4997(4) 0.1949(7) -0.0539(4) 0.0632(18) Uani d . 1 . . N
C2 0.3961(5) 0.4715(7) 0.0379(4) 0.052(2) Uani d . 1 . . C
N2 0.3341(5) 0.4561(7) 0.0606(4) 0.077(2) Uani d . 1 . . N
C3 0.8843(6) 0.4112(8) 0.4798(5) 0.061(2) Uani d . 1 . . C
N3 0.8140(5) 0.3553(7) 0.4674(5) 0.080(2) Uani d . 1 . . N
C4 1.0105(5) 0.3894(10) 0.4042(6) 0.089(3) Uani d . 1 . . C
N4 1.0171(5) 0.3193(10) 0.3467(6) 0.128(4) Uani d . 1 . . N
N11 0.6833(3) -0.0009(6) 0.0616(3) 0.0498(13) Uani d . 1 . . N
H11A 0.6198 -0.0100 0.0428 0.060 Uiso calc R 1 . . H
H11B 0.6959 0.0637 0.0245 0.060 Uiso calc R 1 . . H
C12 0.7265(5) -0.1383(7) 0.0537(5) 0.0553(19) Uani d . 1 . . C
H12A 0.7817 -0.1225 0.0372 0.066 Uiso calc R 1 . . H
H12B 0.6809 -0.1942 0.0040 0.066 Uiso calc R 1 . . H
C13 0.7563(5) -0.2185(7) 0.1468(5) 0.059(2) Uani d . 1 . . C
H13A 0.7006 -0.2475 0.1592 0.071 Uiso calc R 1 . . H
H13B 0.7922 -0.3023 0.1443 0.071 Uiso calc R 1 . . H
N14 0.8148(4) -0.1240(5) 0.2209(4) 0.0510(15) Uani d . 1 . . N
H14 0.8699 -0.1075 0.2117 0.061 Uiso calc R 1 . . H
C15 0.8392(6) -0.1766(7) 0.3189(5) 0.067(2) Uani d . 1 . . C
H15A 0.8837 -0.2549 0.3315 0.080 Uiso calc R 1 . . H
H15B 0.7824 -0.2086 0.3282 0.080 Uiso calc R 1 . . H
C16 0.8833(5) -0.0548(9) 0.3825(5) 0.073(2) Uani d . 1 . . C
H16A 0.9420 -0.0278 0.3753 0.087 Uiso calc R 1 . . H
H16B 0.8984 -0.0825 0.4478 0.087 Uiso calc R 1 . . H
N17 0.8159(4) 0.0687(6) 0.3588(3) 0.0625(16) Uani d . 1 . . N
H17A 0.8481 0.1502 0.3774 0.075 Uiso calc R 1 . . H
H17B 0.7741 0.0601 0.3877 0.075 Uiso calc R 1 . . H
N21 0.6148(3) -0.0065(6) 0.2277(3) 0.0541(14) Uani d . 1 . . N
H21A 0.5856 -0.0746 0.1856 0.065 Uiso calc R 1 . . H
H21B 0.6310 -0.0427 0.2862 0.065 Uiso calc R 1 . . H
C22 0.5505(5) 0.1139(8) 0.2158(5) 0.069(2) Uani d . 1 . . C
H22A 0.5151 0.1025 0.2569 0.083 Uiso calc R 1 . . H
H22B 0.5052 0.1171 0.1510 0.083 Uiso calc R 1 . . H
C23 0.6056(6) 0.2499(8) 0.2391(5) 0.071(2) Uani d . 1 . . C
H23A 0.5623 0.3297 0.2222 0.085 Uiso calc R 1 . . H
H23B 0.6429 0.2546 0.3064 0.085 Uiso calc R 1 . . H
N24 0.6693(4) 0.2550(5) 0.1853(4) 0.0578(17) Uani d . 1 . . N
H24 0.6319 0.2609 0.1229 0.069 Uiso calc R 1 . . H
C25 0.7366(7) 0.3720(6) 0.2070(6) 0.074(2) Uani d . 1 . . C
H25A 0.7712 0.3795 0.2747 0.089 Uiso calc R 1 . . H
H25B 0.7036 0.4605 0.1841 0.089 Uiso calc R 1 . . H
C26 0.8037(7) 0.3390(9) 0.1574(6) 0.086(3) Uani d . 1 . . C
H26A 0.7694 0.3430 0.0896 0.103 Uiso calc R 1 . . H
H26B 0.8539 0.4093 0.1742 0.103 Uiso calc R 1 . . H
N27 0.8458(4) 0.1971(6) 0.1842(4) 0.0606(17) Uani d . 1 . . N
H27A 0.8981 0.2022 0.2376 0.073 Uiso calc R 1 . . H
H27B 0.8627 0.1613 0.1381 0.073 Uiso calc R 1 . . H

loop_
_atom_site_aniso_label
_atom_site_aniso_U_11
_atom_site_aniso_U_22
_atom_site_aniso_U_33
_atom_site_aniso_U_12
_atom_site_aniso_U_13
_atom_site_aniso_U_23
Ni1 0.0417(5) 0.0425(5) 0.0377(4) -0.0059(4) 0.0132(4) -0.0038(4)
Ni2 0.0446(7) 0.0459(7) 0.0375(7) -0.0034(6) 0.0129(6) -0.0074(6)
Ni3 0.0487(8) 0.0756(9) 0.0462(8) -0.0137(7) 0.0202(7) -0.0184(7)
C1 0.033(4) 0.059(5) 0.048(4) -0.013(3) 0.009(4) -0.011(3)
N1 0.045(4) 0.061(4) 0.076(4) -0.009(3) 0.014(3) -0.021(3)
C2 0.054(4) 0.051(5) 0.054(4) -0.015(3) 0.023(4) -0.019(3)
N2 0.071(4) 0.092(6) 0.082(4) -0.020(4) 0.043(4) -0.028(4)
C3 0.064(5) 0.080(6) 0.044(4) -0.019(5) 0.025(4) -0.021(4)
N3 0.076(5) 0.101(5) 0.077(5) -0.037(4) 0.042(4) -0.040(4)
C4 0.041(4) 0.146(9) 0.085(6) -0.038(5) 0.028(5) -0.066(6)
N4 0.066(5) 0.216(9) 0.116(6) -0.052(5) 0.052(5) -0.109(7)
N11 0.046(3) 0.057(3) 0.045(3) -0.012(3) 0.016(2) -0.012(3)
C12 0.051(4) 0.054(4) 0.060(5) -0.007(3) 0.020(4) -0.022(3)
C13 0.051(5) 0.043(4) 0.078(5) 0.001(3) 0.017(4) -0.007(4)
N14 0.049(4) 0.055(4) 0.049(3) -0.006(3) 0.018(3) -0.007(3)
C15 0.076(6) 0.058(5) 0.068(5) 0.016(4) 0.029(5) 0.010(4)
C16 0.071(5) 0.090(6) 0.046(4) 0.012(5) 0.010(4) 0.016(4)
N17 0.075(4) 0.064(4) 0.049(3) -0.015(4) 0.025(3) -0.005(3)
N21 0.053(3) 0.060(4) 0.049(3) -0.011(3) 0.020(3) -0.007(3)
C22 0.054(5) 0.082(6) 0.070(5) 0.018(4) 0.023(4) -0.001(4)
C23 0.090(6) 0.057(5) 0.065(5) 0.021(4) 0.028(5) -0.007(4)
N24 0.077(4) 0.043(4) 0.048(3) 0.000(3) 0.018(3) -0.001(3)
C25 0.111(7) 0.041(4) 0.062(4) -0.004(5) 0.023(5) 0.001(4)
C26 0.103(7) 0.071(6) 0.070(5) -0.033(5) 0.016(6) 0.005(4)
N27 0.068(4) 0.059(4) 0.049(3) -0.019(3) 0.014(3) -0.001(3)

loop_
_atom_type_symbol
_atom_type_description
_atom_type_scat_dispersion_real
_atom_type_scat_dispersion_imag
_atom_type_scat_source
C C 0.0033 0.0016 'International Tables Vol C Tables 4.2.6.8 and 6.1.1.4'
H H 0 0 'International Tables Vol C Tables 4.2.6.8 and 6.1.1.4'
N N 0.0061 0.0033 'International Tables Vol C Tables 4.2.6.8 and 6.1.1.4'
Ni Ni 0.3393 1.1124 'International Tables Vol C Tables 4.2.6.8 and 6.1.1.4'

loop_
_geom_angle_atom_site_label_1
_geom_angle_atom_site_label_2
_geom_angle_atom_site_label_3
_geom_angle_site_symmetry_1
_geom_angle_site_symmetry_3
_geom_angle
_geom_angle_publ_flag
N24 Ni1 N14 . . 177.8(2) ?
N24 Ni1 N27 . . 81.6(3) y
N14 Ni1 N27 . . 97.6(2) ?
N24 Ni1 N11 . . 96.1(2) ?
N14 Ni1 N11 . . 81.9(2) y
N27 Ni1 N11 . . 93.6(2) ?
N24 Ni1 N17 . . 100.5(2) ?
N14 Ni1 N17 . . 81.5(2) y
N27 Ni1 N17 . . 92.6(2) ?
N11 Ni1 N17 . . 163.0(2) ?
N24 Ni1 N21 . . 81.0(2) y
N14 Ni1 N21 . . 100.0(2) ?
N27 Ni1 N21 . . 162.3(2) ?
N11 Ni1 N21 . . 90.70(19) ?
N17 Ni1 N21 . . 88.2(2) ?
C1 Ni2 C1 3_665 . 180.0 ?
C1 Ni2 C2 3_665 3_665 91.2(3) ?
C1 Ni2 C2 . 3_665 88.8(3) y
C1 Ni2 C2 3_665 . 88.8(3) ?
C1 Ni2 C2 . . 91.2(3) y
C2 Ni2 C2 3_665 . 180.0(3) ?
C4 Ni3 C4 3_766 . 180.0000(10) ?
C4 Ni3 C3 3_766 3_766 88.1(3) ?
C4 Ni3 C3 . 3_766 91.9(3) y
C4 Ni3 C3 3_766 . 91.9(3) ?
C4 Ni3 C3 . . 88.1(3) y
C3 Ni3 C3 3_766 . 180.0(4) ?
N1 C1 Ni2 . . 178.6(6) ?
N2 C2 Ni2 . . 179.2(7) ?
N3 C3 Ni3 . . 179.2(8) ?
N4 C4 Ni3 . . 178.6(11) ?
C12 N11 Ni1 . . 108.4(4) ?
C12 N11 H11A . . 110.0 ?
Ni1 N11 H11A . . 110.0 ?
C12 N11 H11B . . 110.0 ?
Ni1 N11 H11B . . 110.0 ?
H11A N11 H11B . . 108.4 ?
N11 C12 C13 . . 110.4(6) ?
N11 C12 H12A . . 109.6 ?
C13 C12 H12A . . 109.6 ?
N11 C12 H12B . . 109.6 ?
C13 C12 H12B . . 109.6 ?
H12A C12 H12B . . 108.1 ?
N14 C13 C12 . . 107.5(5) ?
N14 C13 H13A . . 110.2 ?
C12 C13 H13A . . 110.2 ?
N14 C13 H13B . . 110.2 ?
C12 C13 H13B . . 110.2 ?
H13A C13 H13B . . 108.5 ?
C13 N14 C15 . . 115.3(5) ?
C13 N14 Ni1 . . 107.6(4) ?
C15 N14 Ni1 . . 109.0(4) ?
C13 N14 H14 . . 108.3 ?
C15 N14 H14 . . 108.3 ?
Ni1 N14 H14 . . 108.3 ?
N14 C15 C16 . . 106.2(5) ?
N14 C15 H15A . . 110.5 ?
C16 C15 H15A . . 110.5 ?
N14 C15 H15B . . 110.5 ?
C16 C15 H15B . . 110.5 ?
H15A C15 H15B . . 108.7 ?
C15 C16 N17 . . 110.1(5) ?
C15 C16 H16A . . 109.6 ?
N17 C16 H16A . . 109.6 ?
C15 C16 H16B . . 109.6 ?
N17 C16 H16B . . 109.6 ?
H16A C16 H16B . . 108.1 ?
C16 N17 Ni1 . . 106.2(4) ?
C16 N17 H17A . . 110.5 ?
Ni1 N17 H17A . . 110.5 ?
C16 N17 H17B . . 110.5 ?
Ni1 N17 H17B . . 110.5 ?
H17A N17 H17B . . 108.7 ?
C22 N21 Ni1 . . 108.7(4) ?
C22 N21 H21A . . 109.9 ?
Ni1 N21 H21A . . 109.9 ?
C22 N21 H21B . . 109.9 ?
Ni1 N21 H21B . . 109.9 ?
H21A N21 H21B . . 108.3 ?
N21 C22 C23 . . 110.6(6) ?
N21 C22 H22A . . 109.5 ?
C23 C22 H22A . . 109.5 ?
N21 C22 H22B . . 109.5 ?
C23 C22 H22B . . 109.5 ?
H22A C22 H22B . . 108.1 ?
N24 C23 C22 . . 108.4(6) ?
N24 C23 H23A . . 110.0 ?
C22 C23 H23A . . 110.0 ?
N24 C23 H23B . . 110.0 ?
C22 C23 H23B . . 110.0 ?
H23A C23 H23B . . 108.4 ?
C25 N24 C23 . . 116.3(6) ?
C25 N24 Ni1 . . 109.6(5) ?
C23 N24 Ni1 . . 108.0(4) ?
C25 N24 H24 . . 107.5 ?
C23 N24 H24 . . 107.5 ?
Ni1 N24 H24 . . 107.5 ?
N24 C25 C26 . . 105.9(6) ?
N24 C25 H25A . . 110.6 ?
C26 C25 H25A . . 110.6 ?
N24 C25 H25B . . 110.6 ?
C26 C25 H25B . . 110.6 ?
H25A C25 H25B . . 108.7 ?
N27 C26 C25 . . 110.6(6) ?
N27 C26 H26A . . 109.5 ?
C25 C26 H26A . . 109.5 ?
N27 C26 H26B . . 109.5 ?
C25 C26 H26B . . 109.5 ?
H26A C26 H26B . . 108.1 ?
C26 N27 Ni1 . . 107.9(5) ?
C26 N27 H27A . . 110.1 ?
Ni1 N27 H27A . . 110.1 ?
C26 N27 H27B . . 110.1 ?
Ni1 N27 H27B . . 110.1 ?
H27A N27 H27B . . 108.4 ?

loop_
_geom_bond_atom_site_label_1
_geom_bond_atom_site_label_2
_geom_bond_site_symmetry_2
_geom_bond_distance
_geom_bond_publ_flag
Ni1 N24 . 2.063(5) y
Ni1 N14 . 2.072(5) y
Ni1 N27 . 2.120(5) y
Ni1 N11 . 2.136(4) y
Ni1 N17 . 2.179(5) y
Ni1 N21 . 2.185(5) y
Ni2 C1 3_665 1.843(7) ?
Ni2 C1 . 1.843(7) y
Ni2 C2 3_665 1.887(8) ?
Ni2 C2 . 1.887(8) y
Ni3 C4 3_766 1.851(9) ?
Ni3 C4 . 1.851(9) y
Ni3 C3 3_766 1.862(8) ?
Ni3 C3 . 1.862(8) y
C1 N1 . 1.157(7) y
C2 N2 . 1.124(8) y
C3 N3 . 1.139(8) y
C4 N4 . 1.133(9) y
N11 C12 . 1.479(7) ?
N11 H11A . 0.90 ?
N11 H11B . 0.90 ?
C12 C13 . 1.522(9) ?
C12 H12A . 0.97 ?
C12 H12B . 0.97 ?
C13 N14 . 1.453(7) ?
C13 H13A . 0.97 ?
C13 H13B . 0.97 ?
N14 C15 . 1.485(8) ?
N14 H14 . 0.91 ?
C15 C16 . 1.494(9) ?
C15 H15A . 0.97 ?
C15 H15B . 0.97 ?
C16 N17 . 1.504(8) ?
C16 H16A . 0.97 ?
C16 H16B . 0.97 ?
N17 H17A . 0.90 ?
N17 H17B . 0.90 ?
N21 C22 . 1.466(8) ?
N21 H21A . 0.90 ?
N21 H21B . 0.90 ?
C22 C23 . 1.502(9) ?
C22 H22A . 0.97 ?
C22 H22B . 0.97 ?
C23 N24 . 1.481(9) ?
C23 H23A . 0.97 ?
C23 H23B . 0.97 ?
N24 C25 . 1.456(9) ?
N24 H24 . 0.91 ?
C25 C26 . 1.507(12) ?
C25 H25A . 0.97 ?
C25 H25B . 0.97 ?
C26 N27 . 1.477(9) ?
C26 H26A . 0.97 ?
C26 H26B . 0.97 ?
N27 H27A . 0.90 ?
N27 H27B . 0.90 ?

loop_
_geom_hbond_atom_site_label_D
_geom_hbond_atom_site_label_H
_geom_hbond_atom_site_label_A
_geom_hbond_site_symmetry_A
_geom_hbond_distance_DH
_geom_hbond_distance_HA
_geom_hbond_distance_DA
_geom_hbond_angle_DHA
N11 H11A N1 3_655 0.90 2.57 3.288(8) 138
N11 H11A N1 . 0.90 2.69 3.258(8) 122
N11 H11B N3 4_565 0.90 2.39 3.161(9) 144
N14 H14 N4 2_745 0.91 2.31 3.128(10) 150
N17 H17A N3 . 0.90 2.54 3.183(9) 129
N17 H17B N2 2_645 0.90 2.29 3.143(9) 159
N21 H21A N1 3_655 0.90 2.25 3.127(7) 165
N21 H21B N2 2_645 0.90 2.19 3.046(8) 158
N27 H27A N4 . 0.90 2.24 3.067(8) 153

loop_
_geom_torsion_atom_site_label_1
_geom_torsion_atom_site_label_2
_geom_torsion_atom_site_label_3
_geom_torsion_atom_site_label_4
_geom_torsion
N24 Ni1 N11 C12 178.4(4)
N14 Ni1 N11 C12 -0.6(4)
N27 Ni1 N11 C12 96.5(4)
N17 Ni1 N11 C12 -14.4(10)
N21 Ni1 N11 C12 -100.6(4)
Ni1 N11 C12 C13 27.7(6)
N11 C12 C13 N14 -52.1(7)
C12 C13 N14 C15 171.6(6)
C12 C13 N14 Ni1 49.8(6)
N27 Ni1 N14 C13 -119.9(4)
N11 Ni1 N14 C13 -27.4(4)
N17 Ni1 N14 C13 148.6(5)
N21 Ni1 N14 C13 61.9(5)
N27 Ni1 N14 C15 114.5(5)
N11 Ni1 N14 C15 -153.0(5)
N17 Ni1 N14 C15 23.0(5)
N21 Ni1 N14 C15 -63.7(5)
C13 N14 C15 C16 -170.0(6)
Ni1 N14 C15 C16 -49.0(7)
N14 C15 C16 N17 57.0(8)
C15 C16 N17 Ni1 -36.2(7)
N24 Ni1 N17 C16 -172.2(4)
N14 Ni1 N17 C16 7.0(5)
N27 Ni1 N17 C16 -90.3(5)
N11 Ni1 N17 C16 20.7(11)
N21 Ni1 N17 C16 107.4(5)
N24 Ni1 N21 C22 0.3(4)
N14 Ni1 N21 C22 -177.7(4)
N27 Ni1 N21 C22 8.3(8)
N11 Ni1 N21 C22 -95.8(4)
N17 Ni1 N21 C22 101.2(4)
Ni1 N21 C22 C23 -27.2(7)
N21 C22 C23 N24 51.2(8)
C22 C23 N24 C25 -173.2(6)
C22 C23 N24 Ni1 -49.5(6)
N27 Ni1 N24 C25 -23.3(5)
N11 Ni1 N24 C25 -116.0(5)
N17 Ni1 N24 C25 67.8(5)
N21 Ni1 N24 C25 154.3(5)
N27 Ni1 N24 C23 -150.9(5)
N11 Ni1 N24 C23 116.4(4)
N17 Ni1 N24 C23 -59.9(5)
N21 Ni1 N24 C23 26.6(4)
C23 N24 C25 C26 169.9(6)
Ni1 N24 C25 C26 47.0(7)
N24 C25 C26 N27 -53.9(8)
C25 C26 N27 Ni1 33.9(7)
N24 Ni1 N27 C26 -6.1(4)
N14 Ni1 N27 C26 171.9(4)
N11 Ni1 N27 C26 89.6(5)
N17 Ni1 N27 C26 -106.3(5)
N21 Ni1 N27 C26 -14.1(9)
